data_7007079
loop_
_publ_author_name
'Ju, Jing'
'Sasaki, Jun'
'Yang, Tao'
'Kasamatsu, Shinya'
'Negishi, Eiichi'
'Li, Guobao'
'Lin, Jianhua'
'Nojiri, Hiroyuki'
'Rachi, Takeshi'
'Tanigaki, Katsumi'
'Toyota, Naoki'

_publ_section_title
;
 Ferromagnetic ordering in a new nickel polyborate NiB12O14(OH)10.
;
_journal_issue 13
_journal_name_full 'Dalton transactions (Cambridge, England : 2003)'
_journal_page_first 1597
_journal_page_last 1601
_journal_paper_doi 10.1039/b517155e
_journal_year 2006
_chemical_formula_sum 'B12 H10 Ni O24'
_chemical_formula_weight 582.49
_chemical_name_systematic
;
?
;
_space_group_IT_number 14
_symmetry_space_group_name_Hall '-P 2ybc'
_symmetry_space_group_name_H-M 'P 1 21/c 1'
_atom_sites_solution_hydrogens geom
_atom_sites_solution_primary direct
_atom_sites_solution_secondary difmap
_audit_creation_method SHELXL-97
_cell_angle_alpha 90.00
_cell_angle_beta 102.75(3)
_cell_angle_gamma 90.00
_cell_formula_units_Z 2
_cell_length_a 11.496(2)
_cell_length_b 8.5518(17)
_cell_length_c 8.6416(17)
_cell_measurement_temperature 293(2)
_cell_volume 828.6(3)
_computing_structure_refinement 'SHELXL-97 (Sheldrick, 1997)'
_computing_structure_solution 'SHELXS-97 (Sheldrick, 1990)'
_diffrn_ambient_temperature 293(2)
_diffrn_measured_fraction_theta_full 0.990
_diffrn_measured_fraction_theta_max 0.990
_diffrn_radiation_monochromator graphite
_diffrn_radiation_source 'fine-focus sealed tube'
_diffrn_radiation_type MoK\a
_diffrn_radiation_wavelength 0.71073
_diffrn_reflns_av_R_equivalents 0.0446
_diffrn_reflns_av_sigmaI/netI 0.0796
_diffrn_reflns_limit_h_max 14
_diffrn_reflns_limit_h_min -14
_diffrn_reflns_limit_k_max 11
_diffrn_reflns_limit_k_min -11
_diffrn_reflns_limit_l_max 11
_diffrn_reflns_limit_l_min 0
_diffrn_reflns_number 3521
_diffrn_reflns_theta_full 27.48
_diffrn_reflns_theta_max 27.48
_diffrn_reflns_theta_min 1.82
_exptl_absorpt_coefficient_mu 1.312
_exptl_absorpt_correction_type none
_exptl_crystal_density_diffrn 2.335
_exptl_crystal_density_method 'not measured'
_exptl_crystal_F_000 580
_exptl_crystal_size_max 0.25
_exptl_crystal_size_mid 0.15
_exptl_crystal_size_min 0.1
_refine_diff_density_max 0.483
_refine_diff_density_min -0.497
_refine_diff_density_rms 0.182
_refine_ls_extinction_method none
_refine_ls_goodness_of_fit_ref 0.984
_refine_ls_hydrogen_treatment mixed
_refine_ls_matrix_type full
_refine_ls_number_parameters 189
_refine_ls_number_reflns 1887
_refine_ls_number_restraints 0
_refine_ls_restrained_S_all 0.984
_refine_ls_R_factor_all 0.0649
_refine_ls_R_factor_gt 0.0327
_refine_ls_shift/su_max 0.003
_refine_ls_shift/su_mean 0.000
_refine_ls_structure_factor_coef Fsqd
_refine_ls_weighting_details 'w=1/[\s^2^(Fo^2^)+(0.0519P)^2^+0.0000P] where P=(Fo^2^+2Fc^2^)/3'
_refine_ls_weighting_scheme calc
_refine_ls_wR_factor_gt 0.0953
_refine_ls_wR_factor_ref 0.1008
_reflns_number_gt 1274
_reflns_number_total 1887
_reflns_threshold_expression >2sigma(I)
_cod_data_source_file b517155e.txt
_cod_data_source_block p21/c
_cod_depositor_comments
;
The following automatic conversions were performed:

'_refine_ls_weighting_scheme' value 'calc
w=1/[\s^2^(Fo^2^)+(0.0519P)^2^+0.0000P] where P=(Fo^2^+2Fc^2^)/3' was
changed to 'calc'. New tag '_refine_ls_weighting_details' was
created. The value of the new tag was set to
'w=1/[\s^2^(Fo^2^)+(0.0519P)^2^+0.0000P] where P=(Fo^2^+2Fc^2^)/3'.

Automatic conversion script
Id: cif_fix_values 3143 2015-03-26 13:38:13Z robertas 
;
_cod_original_sg_symbol_H-M P2(1)/c
_cod_original_formula_sum 'B12 H10 Ni1 O24'
_cod_database_code 7007079

loop_
_symmetry_equiv_pos_as_xyz
'x, y, z'
'-x, y+1/2, -z+1/2'
'-x, -y, -z'
'x, -y-1/2, z-1/2'

loop_
_atom_site_label
_atom_site_type_symbol
_atom_site_fract_x
_atom_site_fract_y
_atom_site_fract_z
_atom_site_U_iso_or_equiv
_atom_site_adp_type
_atom_site_occupancy
_atom_site_calc_flag
_atom_site_refinement_flags
_atom_site_disorder_assembly
_atom_site_disorder_group
Ni1 Ni 0.5000 0.0000 0.5000 0.00732(18) Uani 1 d S . .
B1 B 0.5859(3) 0.0161(5) 0.2069(4) 0.0071(8) Uani 1 d . . .
B2 B 0.3537(4) 0.2945(5) 0.4391(5) 0.0072(8) Uani 1 d . . .
B3 B 0.2191(4) 0.0367(4) 0.3569(5) 0.0099(9) Uani 1 d . . .
B4 B 0.8524(4) 0.4018(5) 0.4003(5) 0.0161(10) Uani 1 d . . .
B5 B 0.4794(3) 0.2504(5) 0.2463(5) 0.0083(9) Uani 1 d . . .
B6 B 0.9718(4) 0.0997(5) 0.7080(5) 0.0148(9) Uani 1 d . . .
O1 O 0.3179(2) -0.0374(3) 0.4690(3) 0.0123(6) Uani 1 d . . .
O2 O 0.2248(2) 0.0029(3) 0.1928(3) 0.0121(5) Uani 1 d . . .
O3 O 0.5829(2) 0.1735(3) 0.2212(3) 0.0084(5) Uani 1 d . . .
O4 O 0.8946(2) 0.0034(3) 0.6097(3) 0.0108(5) Uani 1 d . . .
O5 O 0.4499(2) 0.2118(3) 0.3970(3) 0.0066(5) Uani 1 d . . .
O6 O 0.2363(2) 0.2109(3) 0.3802(3) 0.0089(5) Uani 1 d . . .
O7 O 0.6612(2) -0.0476(3) 0.1221(3) 0.0093(5) Uani 1 d . . .
O8 O 0.3706(2) 0.1995(3) 0.1148(3) 0.0093(6) Uani 1 d . . .
O9 O 0.5119(2) -0.0793(3) 0.2735(3) 0.0074(5) Uani 1 d . . .
O10 O 1.0773(3) 0.1421(4) 0.6734(3) 0.0199(7) Uani 1 d . . .
O11 O 0.9506(3) 0.1518(3) 0.8499(3) 0.0229(7) Uani 1 d . . .
O12 O 0.8348(4) 0.3518(5) 0.5416(4) 0.0329(10) Uani 1 d . . .
H1 H 0.184(4) 0.264(6) 0.316(6) 0.034(15) Uiso 1 d . . .
H2 H 1.083(5) 0.107(6) 0.597(6) 0.035(16) Uiso 1 d . . .
H3 H 0.805(5) 0.389(7) 0.568(7) 0.03(2) Uiso 1 d . . .
H4 H 0.323(5) 0.141(6) 0.132(6) 0.034(16) Uiso 1 d . . .
H5 H 0.289(5) -0.126(7) 0.480(6) 0.053(18) Uiso 1 d . . .

loop_
_atom_site_aniso_label
_atom_site_aniso_U_11
_atom_site_aniso_U_22
_atom_site_aniso_U_33
_atom_site_aniso_U_23
_atom_site_aniso_U_13
_atom_site_aniso_U_12
Ni1 0.0082(3) 0.0070(3) 0.0072(3) 0.0004(3) 0.0025(2) 0.0011(3)
B1 0.0066(17) 0.010(2) 0.0043(16) 0.0001(17) 0.0006(14) -0.0004(17)
B2 0.009(2) 0.0057(18) 0.0069(18) -0.0007(15) 0.0027(15) 0.0006(15)
B3 0.011(2) 0.009(2) 0.0096(19) 0.0004(15) 0.0022(16) -0.0020(15)
B4 0.017(2) 0.016(2) 0.015(2) 0.0032(18) 0.0042(19) 0.0065(18)
B5 0.009(3) 0.0078(18) 0.0079(18) -0.0008(15) 0.0017(18) -0.0012(17)
B6 0.011(2) 0.018(2) 0.014(2) -0.0005(18) 0.0025(17) -0.0057(17)
O1 0.0099(14) 0.0112(15) 0.0151(14) 0.0023(10) 0.0009(11) -0.0017(10)
O2 0.0119(12) 0.0148(12) 0.0108(12) -0.0012(12) 0.0052(10) -0.0033(12)
O3 0.0075(13) 0.0068(12) 0.0121(13) 0.0005(10) 0.0045(10) 0.0007(10)
O4 0.0085(12) 0.0145(12) 0.0104(11) -0.0019(12) 0.0040(9) -0.0034(12)
O5 0.0081(13) 0.0079(12) 0.0041(11) 0.0001(10) 0.0024(10) 0.0006(10)
O6 0.0070(13) 0.0096(12) 0.0089(13) 0.0015(11) -0.0010(10) -0.0002(10)
O7 0.0103(13) 0.0074(12) 0.0118(12) -0.0019(10) 0.0059(10) -0.0013(9)
O8 0.0092(13) 0.0126(13) 0.0069(13) 0.0011(10) 0.0032(10) -0.0040(11)
O9 0.0079(13) 0.0052(12) 0.0096(12) -0.0012(10) 0.0033(10) 0.0000(10)
O10 0.0154(16) 0.0316(17) 0.0142(15) -0.0083(14) 0.0063(12) -0.0126(13)
O11 0.0253(17) 0.0297(17) 0.0160(14) -0.0095(13) 0.0097(13) -0.0191(13)
O12 0.046(2) 0.035(2) 0.0246(19) 0.0160(16) 0.0233(18) 0.0290(19)

loop_
_atom_type_symbol
_atom_type_description
_atom_type_scat_dispersion_real
_atom_type_scat_dispersion_imag
_atom_type_scat_source
B B 0.0013 0.0007 'International Tables Vol C Tables 4.2.6.8 and 6.1.1.4'
H H 0.0000 0.0000 'International Tables Vol C Tables 4.2.6.8 and 6.1.1.4'
O O 0.0106 0.0060 'International Tables Vol C Tables 4.2.6.8 and 6.1.1.4'
Ni Ni 0.3393 1.1124 'International Tables Vol C Tables 4.2.6.8 and 6.1.1.4'

loop_
_geom_angle_atom_site_label_1
_geom_angle_atom_site_label_2
_geom_angle_atom_site_label_3
_geom_angle
_geom_angle_site_symmetry_1
_geom_angle_site_symmetry_3
_geom_angle_publ_flag
O5 Ni1 O5 180.0 . 3_656 ?
O5 Ni1 O1 84.33(10) . . ?
O5 Ni1 O1 95.67(10) 3_656 . ?
O5 Ni1 O1 95.67(10) . 3_656 ?
O5 Ni1 O1 84.33(10) 3_656 3_656 ?
O1 Ni1 O1 180.0 . 3_656 ?
O5 Ni1 O9 92.83(9) . 3_656 ?
O5 Ni1 O9 87.17(9) 3_656 3_656 ?
O1 Ni1 O9 84.21(10) . 3_656 ?
O1 Ni1 O9 95.79(10) 3_656 3_656 ?
O5 Ni1 O9 87.17(9) . . ?
O5 Ni1 O9 92.83(9) 3_656 . ?
O1 Ni1 O9 95.79(10) . . ?
O1 Ni1 O9 84.21(10) 3_656 . ?
O9 Ni1 O9 180.0 3_656 . ?
O3 B1 O7 118.6(3) . . ?
O3 B1 O9 121.0(3) . . ?
O7 B1 O9 120.4(3) . . ?
O5 B2 O7 113.9(3) . 2_655 ?
O5 B2 O8 110.1(3) . 4_566 ?
O7 B2 O8 108.6(3) 2_655 4_566 ?
O5 B2 O6 111.4(3) . . ?
O7 B2 O6 107.0(3) 2_655 . ?
O8 B2 O6 105.4(3) 4_566 . ?
O4 B3 O2 112.5(3) 3_656 . ?
O4 B3 O1 111.7(3) 3_656 . ?
O2 B3 O1 111.2(3) . . ?
O4 B3 O6 107.8(3) 3_656 . ?
O2 B3 O6 107.0(3) . . ?
O1 B3 O6 106.2(3) . . ?
O12 B4 O2 121.7(4) . 2_655 ?
O12 B4 O11 118.5(4) . 4_565 ?
O2 B4 O11 119.8(4) 2_655 4_565 ?
O3 B5 O5 113.6(3) . . ?
O3 B5 O9 111.1(3) . 2_655 ?
O5 B5 O9 111.4(3) . 2_655 ?
O3 B5 O8 109.0(3) . . ?
O5 B5 O8 106.4(3) . . ?
O9 B5 O8 104.8(3) 2_655 . ?
O10 B6 O4 121.0(4) . . ?
O10 B6 O11 116.8(4) . . ?
O4 B6 O11 122.1(4) . . ?
B3 O1 Ni1 129.1(2) . . ?
B4 O2 B3 122.3(3) 2_645 . ?
B1 O3 B5 121.0(3) . . ?
B6 O4 B3 121.0(3) . 3_656 ?
B2 O5 B5 117.6(3) . . ?
B2 O5 Ni1 119.2(2) . . ?
B5 O5 Ni1 119.5(2) . . ?
B3 O6 B2 126.2(3) . . ?
B1 O7 B2 122.1(3) . 2_645 ?
B2 O8 B5 129.7(3) 4_565 . ?
B1 O9 B5 117.9(3) . 2_645 ?
B1 O9 Ni1 111.5(2) . . ?
B5 O9 Ni1 116.6(2) 2_645 . ?
B4 O11 B6 119.6(3) 4_566 . ?

loop_
_geom_bond_atom_site_label_1
_geom_bond_atom_site_label_2
_geom_bond_distance
_geom_bond_site_symmetry_2
_geom_bond_publ_flag
Ni1 O5 2.044(2) . ?
Ni1 O5 2.044(2) 3_656 ?
Ni1 O1 2.076(3) . ?
Ni1 O1 2.076(3) 3_656 ?
Ni1 O9 2.104(2) 3_656 ?
Ni1 O9 2.104(2) . ?
B1 O3 1.353(5) . ?
B1 O7 1.366(5) . ?
B1 O9 1.392(5) . ?
B2 O5 1.426(5) . ?
B2 O7 1.447(5) 2_655 ?
B2 O8 1.488(5) 4_566 ?
B2 O6 1.513(5) . ?
B3 O4 1.441(5) 3_656 ?
B3 O2 1.462(5) . ?
B3 O1 1.464(5) . ?
B3 O6 1.510(4) . ?
B4 O12 1.350(6) . ?
B4 O2 1.366(5) 2_655 ?
B4 O11 1.375(5) 4_565 ?
B5 O3 1.417(4) . ?
B5 O5 1.454(5) . ?
B5 O9 1.472(5) 2_655 ?
B5 O8 1.556(5) . ?
B6 O10 1.361(5) . ?
B6 O4 1.362(5) . ?
B6 O11 1.377(5) . ?
O2 B4 1.366(5) 2_645 ?
O4 B3 1.441(5) 3_656 ?
O7 B2 1.447(5) 2_645 ?
O8 B2 1.488(5) 4_565 ?
O9 B5 1.472(5) 2_645 ?
O11 B4 1.375(5) 4_566 ?
